data_7015994
loop_
_publ_author_name
'Baranoff, Etienne'
'Jung, Il'
'Scopelliti, Rosario'
'Solari, Euro'
'Gr\"atzel, Michael'
'Nazeeruddin, Md Khaja'

_publ_section_title
;
 Room-temperature combinatorial screening of cyclometallated
 iridium(iii) complexes for a step towards molecular control of colour
 purity.
;
_journal_issue 26
_journal_name_full 'Dalton transactions (Cambridge, England : 2003)'
_journal_page_first 6860
_journal_page_last 6867
_journal_paper_doi 10.1039/c0dt01697g
_journal_volume 40
_journal_year 2011
_chemical_formula_moiety 'C34 H31 F4 Ir N6 O2, C H4 O'
_chemical_formula_sum 'C35 H35 F4 Ir N6 O3'
_chemical_formula_weight 855.89
_chemical_name_systematic
;
?
;
_space_group_IT_number 2
_symmetry_cell_setting triclinic
_symmetry_space_group_name_Hall '-P 1'
_symmetry_space_group_name_H-M 'P -1'
_atom_sites_solution_hydrogens geom
_atom_sites_solution_primary direct
_atom_sites_solution_secondary difmap
_audit_creation_method SHELXL-97
_cell_angle_alpha 108.231(7)
_cell_angle_beta 93.780(7)
_cell_angle_gamma 107.916(7)
_cell_formula_units_Z 2
_cell_length_a 9.4762(8)
_cell_length_b 13.8917(9)
_cell_length_c 15.4205(14)
_cell_measurement_reflns_used 2908
_cell_measurement_temperature 140(2)
_cell_measurement_theta_max 28.9760
_cell_measurement_theta_min 2.8988
_cell_volume 1804.8(3)
_computing_cell_refinement
;
CrysAlisPro, Oxford Diffraction Ltd.,
Version 1.171.33.66 (release 28-04-2010 CrysAlis171 .NET)
(compiled Apr 28 2010,14:27:37)
;
_computing_data_collection
;
CrysAlisPro, Oxford Diffraction Ltd.,
Version 1.171.33.66 (release 28-04-2010 CrysAlis171 .NET)
(compiled Apr 28 2010,14:27:37)
;
_computing_data_reduction
;
CrysAlisPro, Oxford Diffraction Ltd.,
Version 1.171.33.66 (release 28-04-2010 CrysAlis171 .NET)
(compiled Apr 28 2010,14:27:37)
;
_computing_molecular_graphics 'Bruker SHELXTL'
_computing_publication_material 'Bruker SHELXTL'
_computing_structure_refinement 'SHELXL-97 (Sheldrick, 1997)'
_computing_structure_solution 'SHELXS-97 (Sheldrick, 1990)'
_diffrn_ambient_temperature 140(2)
_diffrn_measured_fraction_theta_full 0.891
_diffrn_measured_fraction_theta_max 0.891
_diffrn_measurement_device_type 'multiwire proportional'
_diffrn_measurement_method 'phi and omega scans'
_diffrn_radiation_monochromator graphite
_diffrn_radiation_source 'fine-focus sealed tube'
_diffrn_radiation_type MoK\a
_diffrn_radiation_wavelength 0.71073
_diffrn_reflns_av_R_equivalents 0.1066
_diffrn_reflns_av_sigmaI/netI 0.1807
_diffrn_reflns_limit_h_max 10
_diffrn_reflns_limit_h_min -10
_diffrn_reflns_limit_k_max 15
_diffrn_reflns_limit_k_min -14
_diffrn_reflns_limit_l_max 16
_diffrn_reflns_limit_l_min -16
_diffrn_reflns_number 9199
_diffrn_reflns_theta_full 22.99
_diffrn_reflns_theta_max 22.99
_diffrn_reflns_theta_min 2.90
_exptl_absorpt_coefficient_mu 3.762
_exptl_absorpt_correction_T_max 1.00000
_exptl_absorpt_correction_T_min 0.97653
_exptl_absorpt_correction_type multi-scan
_exptl_absorpt_process_details
;
CrysAlisPro, Oxford Diffraction Ltd.,
Version 1.171.33.66 (release 28-04-2010 CrysAlis171 .NET)
(compiled Apr 28 2010,14:27:37)
Empirical absorption correction using spherical harmonics,
implemented in SCALE3 ABSPACK scaling algorithm.
;
_exptl_crystal_colour yellow
_exptl_crystal_density_diffrn 1.575
_exptl_crystal_density_method 'not measured'
_exptl_crystal_description prismatic
_exptl_crystal_F_000 848
_exptl_crystal_size_max 0.15
_exptl_crystal_size_mid 0.10
_exptl_crystal_size_min 0.04
_refine_diff_density_max 1.689
_refine_diff_density_min -1.845
_refine_diff_density_rms 0.172
_refine_ls_extinction_method none
_refine_ls_goodness_of_fit_ref 0.938
_refine_ls_hydrogen_treatment constr
_refine_ls_matrix_type full
_refine_ls_number_parameters 442
_refine_ls_number_reflns 4465
_refine_ls_number_restraints 270
_refine_ls_restrained_S_all 0.923
_refine_ls_R_factor_all 0.1127
_refine_ls_R_factor_gt 0.0667
_refine_ls_shift/su_max 0.000
_refine_ls_shift/su_mean 0.000
_refine_ls_structure_factor_coef Fsqd
_refine_ls_weighting_details 'calc w=1/[\s^2^(Fo^2^)+(0.0345P)^2^+0.0000P] where P=(Fo^2^+2Fc^2^)/3'
_refine_ls_weighting_scheme calc
_refine_ls_wR_factor_gt 0.1024
_refine_ls_wR_factor_ref 0.1129
_reflns_number_gt 3034
_reflns_number_total 4465
_reflns_threshold_expression >2sigma(I)
_cod_data_source_file c0dt01697g.txt
_cod_data_source_block n977
_cod_depositor_comments
;
The following automatic conversions were performed:

'_symmetry_cell_setting' value 'Triclinic' changed to 'triclinic'
according to /home/saulius/struct/CIF-dictionaries/cif_core.dic
dictionary named 'cif_core.dic' version 2.4.1 from 2010-06-29.

Automatic conversion script
Id: cif_fix_values 1715 2011-07-08 13:25:40Z adriana 
;
_cod_database_code 7015994

loop_
_symmetry_equiv_pos_as_xyz
'x, y, z'
'-x, -y, -z'

loop_
_atom_site_label
_atom_site_type_symbol
_atom_site_fract_x
_atom_site_fract_y
_atom_site_fract_z
_atom_site_U_iso_or_equiv
_atom_site_adp_type
_atom_site_occupancy
_atom_site_symmetry_multiplicity
_atom_site_calc_flag
_atom_site_refinement_flags
_atom_site_disorder_assembly
_atom_site_disorder_group
Ir1 Ir 0.45926(7) 0.29655(5) 0.19922(5) 0.0219(2) Uani 1 1 d . . .
F1 F -0.1351(7) 0.0960(6) 0.0860(6) 0.042(2) Uani 1 1 d . . .
F2 F 0.0305(9) 0.1844(7) 0.4065(7) 0.063(3) Uani 1 1 d . . .
F3 F 0.3752(8) -0.1337(5) 0.0530(5) 0.039(2) Uani 1 1 d . . .
F4 F 0.6284(8) 0.0549(5) 0.3634(5) 0.035(2) Uani 1 1 d . . .
O1 O 0.4658(9) 0.4609(6) 0.2200(6) 0.025(2) Uani 1 1 d U . .
O2 O 0.6148(10) 0.6230(7) 0.2192(7) 0.045(3) Uani 1 1 d U . .
N1 N 0.3327(11) 0.2446(7) 0.0710(8) 0.021(2) Uani 1 1 d U . .
N2 N 0.0538(11) 0.1320(8) -0.1934(9) 0.030(2) Uani 1 1 d U . .
N3 N 0.5771(11) 0.3406(8) 0.3283(8) 0.026(2) Uani 1 1 d U . .
N4 N 0.8801(14) 0.4257(9) 0.5780(9) 0.048(3) Uani 1 1 d U . .
N5 N 0.6720(11) 0.3689(8) 0.1602(8) 0.023(2) Uani 1 1 d U . .
N6 N 1.0908(11) 0.5446(8) 0.1112(8) 0.032(2) Uani 1 1 d U . .
C1 C 0.3902(13) 0.2582(9) -0.0068(10) 0.023(2) Uani 1 1 d U . .
H1 H 0.4956 0.2937 0.0000 0.028 Uiso 1 1 calc R . .
C2 C 0.3016(13) 0.2226(9) -0.0942(10) 0.023(2) Uani 1 1 d U . .
H2 H 0.3475 0.2342 -0.1447 0.028 Uiso 1 1 calc R . .
C3 C 0.1443(14) 0.1695(10) -0.1084(10) 0.024(2) Uani 1 1 d U . .
C4 C 0.0856(13) 0.1557(9) -0.0287(9) 0.023(2) Uani 1 1 d U . .
H4 H -0.0190 0.1179 -0.0350 0.028 Uiso 1 1 calc R . .
C5 C 0.1766(13) 0.1960(9) 0.0577(10) 0.022(2) Uani 1 1 d U . .
C6 C 0.1317(13) 0.1909(9) 0.1469(10) 0.022(2) Uani 1 1 d U . .
C7 C -0.0181(14) 0.1412(10) 0.1604(11) 0.028(2) Uani 1 1 d U . .
C8 C -0.0550(15) 0.1386(10) 0.2445(10) 0.030(2) Uani 1 1 d U . .
H8 H -0.1556 0.1044 0.2505 0.037 Uiso 1 1 calc R . .
C9 C 0.0641(16) 0.1892(11) 0.3215(11) 0.035(3) Uani 1 1 d U . .
C10 C 0.2138(14) 0.2325(10) 0.3139(10) 0.031(2) Uani 1 1 d U . .
H10 H 0.2909 0.2592 0.3669 0.037 Uiso 1 1 calc R . .
C11 C 0.2513(14) 0.2370(9) 0.2302(10) 0.022(2) Uani 1 1 d U . .
C12 C 0.4775(13) 0.1508(10) 0.1903(10) 0.024(2) Uani 1 1 d U . .
C13 C 0.4216(13) 0.0527(10) 0.1136(10) 0.023(2) Uani 1 1 d U . .
H13 H 0.3747 0.0490 0.0557 0.027 Uiso 1 1 calc R . .
C14 C 0.4381(13) -0.0366(11) 0.1266(10) 0.024(2) Uani 1 1 d U . .
C15 C 0.5027(13) -0.0404(11) 0.2080(10) 0.025(2) Uani 1 1 d U . .
H15 H 0.5071 -0.1057 0.2134 0.030 Uiso 1 1 calc R . .
C16 C 0.5607(13) 0.0576(11) 0.2814(10) 0.027(2) Uani 1 1 d U . .
C17 C 0.5564(13) 0.1551(10) 0.2747(10) 0.026(2) Uani 1 1 d U . .
C18 C 0.6194(13) 0.2606(10) 0.3513(10) 0.026(2) Uani 1 1 d U . .
C19 C 0.7154(14) 0.2862(10) 0.4337(10) 0.036(2) Uani 1 1 d U . .
H19 H 0.7419 0.2309 0.4468 0.043 Uiso 1 1 calc R . .
C20 C 0.7749(16) 0.3942(11) 0.4990(11) 0.041(2) Uani 1 1 d U . .
C21 C 0.7177(15) 0.4748(11) 0.4798(11) 0.037(3) Uani 1 1 d U . .
H21 H 0.7440 0.5457 0.5239 0.045 Uiso 1 1 calc R . .
C22 C 0.6251(14) 0.4436(10) 0.3959(10) 0.030(3) Uani 1 1 d U . .
H22 H 0.5914 0.4963 0.3831 0.036 Uiso 1 1 calc R . .
C23 C -0.1088(13) 0.0748(10) -0.2070(10) 0.037(3) Uani 1 1 d U . .
H23A H -0.1265 0.0064 -0.1965 0.055 Uiso 1 1 calc R . .
H23B H -0.1552 0.0603 -0.2706 0.055 Uiso 1 1 calc R . .
H23C H -0.1534 0.1196 -0.1631 0.055 Uiso 1 1 calc R . .
C24 C 0.1170(14) 0.1287(11) -0.2778(10) 0.042(4) Uani 1 1 d U . .
H24A H 0.1697 0.2025 -0.2752 0.064 Uiso 1 1 calc R . .
H24B H 0.0354 0.0917 -0.3320 0.064 Uiso 1 1 calc R . .
H24C H 0.1880 0.0895 -0.2829 0.064 Uiso 1 1 calc R . .
C25 C 0.9240(17) 0.3438(11) 0.6017(11) 0.058(4) Uani 1 1 d U . .
H25A H 0.8390 0.2979 0.6200 0.087 Uiso 1 1 calc R . .
H25B H 1.0098 0.3792 0.6534 0.087 Uiso 1 1 calc R . .
H25C H 0.9528 0.2993 0.5477 0.087 Uiso 1 1 calc R . .
C26 C 0.9310(18) 0.5349(11) 0.6455(11) 0.059(4) Uani 1 1 d U . .
H26A H 0.9492 0.5868 0.6129 0.089 Uiso 1 1 calc R . .
H26B H 1.0247 0.5482 0.6856 0.089 Uiso 1 1 calc R . .
H26C H 0.8536 0.5435 0.6833 0.089 Uiso 1 1 calc R . .
C27 C 0.7762(14) 0.3242(10) 0.1327(9) 0.028(2) Uani 1 1 d U . .
H27 H 0.7527 0.2500 0.1244 0.033 Uiso 1 1 calc R . .
C28 C 0.9156(13) 0.3776(9) 0.1151(9) 0.025(2) Uani 1 1 d U . .
H28 H 0.9835 0.3407 0.0950 0.029 Uiso 1 1 calc R . .
C29 C 0.9528(14) 0.4877(10) 0.1281(10) 0.026(2) Uani 1 1 d U . .
C30 C 0.8405(13) 0.5352(10) 0.1563(9) 0.025(2) Uani 1 1 d U . .
H30 H 0.8588 0.6085 0.1628 0.029 Uiso 1 1 calc R . .
C31 C 0.7049(13) 0.4752(10) 0.1743(10) 0.025(2) Uani 1 1 d U . .
C32 C 0.5881(14) 0.5248(10) 0.2055(10) 0.026(2) Uani 1 1 d U . .
C33 C 1.2079(13) 0.4960(10) 0.0917(10) 0.038(4) Uani 1 1 d U . .
H33A H 1.2317 0.4722 0.1426 0.057 Uiso 1 1 calc R . .
H33B H 1.2988 0.5496 0.0860 0.057 Uiso 1 1 calc R . .
H33C H 1.1713 0.4338 0.0336 0.057 Uiso 1 1 calc R . .
C34 C 1.1361(15) 0.6651(10) 0.1325(11) 0.043(4) Uani 1 1 d U . .
H34A H 1.0619 0.6798 0.0960 0.064 Uiso 1 1 calc R . .
H34B H 1.2356 0.6921 0.1165 0.064 Uiso 1 1 calc R . .
H34C H 1.1402 0.7015 0.1988 0.064 Uiso 1 1 calc R . .
O3 O 0.4497(13) 0.7491(10) 0.2979(10) 0.093(4) Uani 1 1 d U . .
H3 H 0.4674 0.6924 0.2711 0.140 Uiso 1 1 calc R . .
C35 C 0.518(2) 0.7915(18) 0.3914(16) 0.109(6) Uani 1 1 d U . .
H35A H 0.6272 0.8237 0.3967 0.163 Uiso 1 1 calc R . .
H35B H 0.4957 0.7336 0.4173 0.163 Uiso 1 1 calc R . .
H35C H 0.4785 0.8470 0.4256 0.163 Uiso 1 1 calc R . .

loop_
_atom_site_aniso_label
_atom_site_aniso_U_11
_atom_site_aniso_U_22
_atom_site_aniso_U_33
_atom_site_aniso_U_23
_atom_site_aniso_U_13
_atom_site_aniso_U_12
Ir1 0.0138(3) 0.0214(3) 0.0304(4) 0.0072(3) 0.0055(2) 0.0075(2)
F1 0.018(4) 0.043(5) 0.063(7) 0.024(5) 0.010(4) 0.002(4)
F2 0.048(6) 0.088(7) 0.060(7) 0.031(7) 0.031(5) 0.023(5)
F3 0.052(5) 0.022(4) 0.031(6) -0.008(5) 0.004(4) 0.016(4)
F4 0.045(5) 0.029(4) 0.032(6) 0.012(5) 0.006(4) 0.013(4)
O1 0.022(4) 0.006(4) 0.046(5) 0.005(4) 0.013(4) 0.008(3)
O2 0.035(5) 0.038(5) 0.064(7) 0.012(5) 0.006(5) 0.020(5)
N1 0.014(4) 0.015(4) 0.040(5) 0.014(4) 0.011(4) 0.007(3)
N2 0.019(4) 0.030(4) 0.038(5) 0.011(4) 0.003(4) 0.004(4)
N3 0.026(4) 0.015(4) 0.038(5) 0.009(4) 0.006(4) 0.007(4)
N4 0.054(5) 0.031(4) 0.040(6) -0.001(5) -0.013(4) 0.006(4)
N5 0.025(4) 0.016(4) 0.038(4) 0.015(4) 0.008(4) 0.014(3)
N6 0.024(4) 0.029(4) 0.047(5) 0.017(4) 0.012(4) 0.008(4)
C1 0.017(4) 0.019(4) 0.036(5) 0.014(4) 0.009(4) 0.005(4)
C2 0.017(4) 0.023(4) 0.033(5) 0.015(4) 0.009(4) 0.005(4)
C3 0.016(4) 0.024(4) 0.034(5) 0.013(4) 0.007(3) 0.005(3)
C4 0.015(4) 0.020(4) 0.036(5) 0.012(4) 0.007(4) 0.006(3)
C5 0.016(3) 0.017(3) 0.037(4) 0.013(4) 0.009(3) 0.006(3)
C6 0.021(4) 0.017(3) 0.036(5) 0.014(4) 0.006(3) 0.012(3)
C7 0.024(4) 0.024(4) 0.038(5) 0.012(5) 0.008(4) 0.010(4)
C8 0.028(5) 0.027(4) 0.037(5) 0.009(5) 0.013(4) 0.010(4)
C9 0.034(5) 0.028(5) 0.038(6) 0.009(5) 0.015(4) 0.007(4)
C10 0.031(4) 0.022(4) 0.037(5) 0.008(5) 0.010(4) 0.009(4)
C11 0.026(4) 0.012(4) 0.036(5) 0.014(4) 0.010(4) 0.011(4)
C12 0.014(4) 0.028(4) 0.024(5) 0.002(4) 0.008(4) 0.006(4)
C13 0.016(4) 0.027(4) 0.021(5) 0.002(4) 0.005(4) 0.008(4)
C14 0.016(4) 0.027(4) 0.023(5) 0.000(4) 0.007(4) 0.007(4)
C15 0.017(4) 0.026(4) 0.026(5) 0.001(4) 0.006(4) 0.006(4)
C16 0.016(4) 0.029(4) 0.028(5) 0.003(4) 0.004(4) 0.005(4)
C17 0.017(4) 0.026(4) 0.028(5) 0.002(4) 0.008(3) 0.003(3)
C18 0.022(4) 0.020(3) 0.031(5) 0.005(4) 0.006(3) 0.006(3)
C19 0.033(4) 0.028(4) 0.034(5) 0.004(4) -0.001(4) 0.004(4)
C20 0.041(4) 0.030(4) 0.038(5) 0.002(4) -0.005(4) 0.005(4)
C21 0.037(5) 0.025(4) 0.038(5) 0.002(4) 0.000(4) 0.005(4)
C22 0.030(4) 0.019(4) 0.037(5) 0.005(4) 0.002(4) 0.008(4)
C23 0.021(6) 0.037(7) 0.049(8) 0.013(7) -0.003(6) 0.009(6)
C24 0.028(7) 0.045(7) 0.046(8) 0.012(7) 0.000(6) 0.008(6)
C25 0.062(8) 0.042(7) 0.049(9) 0.002(7) -0.024(7) 0.012(7)
C26 0.080(8) 0.027(7) 0.044(9) -0.012(7) -0.020(8) 0.013(7)
C27 0.027(4) 0.021(4) 0.037(5) 0.013(4) 0.007(4) 0.009(4)
C28 0.024(4) 0.015(4) 0.036(5) 0.013(4) 0.007(4) 0.006(4)
C29 0.023(4) 0.019(4) 0.039(4) 0.013(4) 0.007(4) 0.007(3)
C30 0.023(4) 0.017(4) 0.039(5) 0.015(4) 0.003(4) 0.009(3)
C31 0.023(4) 0.018(4) 0.040(4) 0.013(4) 0.007(3) 0.011(3)
C32 0.026(4) 0.016(4) 0.044(4) 0.014(4) 0.008(4) 0.013(3)
C33 0.023(6) 0.031(7) 0.055(8) 0.010(7) 0.012(6) 0.008(5)
C34 0.035(7) 0.041(7) 0.052(8) 0.019(7) 0.014(6) 0.010(6)
O3 0.079(9) 0.091(10) 0.120(13) 0.029(11) 0.024(9) 0.049(8)
C35 0.091(12) 0.106(12) 0.124(15) 0.028(13) 0.032(11) 0.037(10)

loop_
_atom_type_symbol
_atom_type_description
_atom_type_scat_dispersion_real
_atom_type_scat_dispersion_imag
_atom_type_scat_source
C C 0.0033 0.0016 'International Tables Vol C Tables 4.2.6.8 and 6.1.1.4'
H H 0.0000 0.0000 'International Tables Vol C Tables 4.2.6.8 and 6.1.1.4'
N N 0.0061 0.0033 'International Tables Vol C Tables 4.2.6.8 and 6.1.1.4'
O O 0.0106 0.0060 'International Tables Vol C Tables 4.2.6.8 and 6.1.1.4'
F F 0.0171 0.0103 'International Tables Vol C Tables 4.2.6.8 and 6.1.1.4'
Ir Ir -1.4442 7.9887 'International Tables Vol C Tables 4.2.6.8 and 6.1.1.4'

loop_
_geom_angle_atom_site_label_1
_geom_angle_atom_site_label_2
_geom_angle_atom_site_label_3
_geom_angle
_geom_angle_site_symmetry_1
_geom_angle_site_symmetry_3
_geom_angle_publ_flag
N3 Ir1 N1 176.6(5) . . ?
N3 Ir1 C11 96.3(5) . . ?
N1 Ir1 C11 81.0(5) . . ?
N3 Ir1 C12 81.4(5) . . ?
N1 Ir1 C12 96.3(5) . . ?
C11 Ir1 C12 85.5(5) . . ?
N3 Ir1 N5 87.2(4) . . ?
N1 Ir1 N5 95.6(4) . . ?
C11 Ir1 N5 174.5(5) . . ?
C12 Ir1 N5 99.2(4) . . ?
N3 Ir1 O1 92.7(4) . . ?
N1 Ir1 O1 89.8(3) . . ?
C11 Ir1 O1 98.7(4) . . ?
C12 Ir1 O1 173.1(5) . . ?
N5 Ir1 O1 76.9(3) . . ?
C32 O1 Ir1 115.9(7) . . ?
C1 N1 C5 115.6(11) . . ?
C1 N1 Ir1 124.3(8) . . ?
C5 N1 Ir1 120.0(9) . . ?
C3 N2 C24 121.6(11) . . ?
C3 N2 C23 121.6(12) . . ?
C24 N2 C23 115.9(11) . . ?
C22 N3 C18 116.8(11) . . ?
C22 N3 Ir1 125.9(8) . . ?
C18 N3 Ir1 117.4(8) . . ?
C20 N4 C26 121.7(12) . . ?
C20 N4 C25 119.1(12) . . ?
C26 N4 C25 118.5(12) . . ?
C27 N5 C31 118.1(11) . . ?
C27 N5 Ir1 128.4(8) . . ?
C31 N5 Ir1 113.3(8) . . ?
C29 N6 C33 121.2(10) . . ?
C29 N6 C34 120.1(10) . . ?
C33 N6 C34 117.4(10) . . ?
N1 C1 C2 123.6(11) . . ?
N1 C1 H1 118.2 . . ?
C2 C1 H1 118.2 . . ?
C1 C2 C3 120.7(13) . . ?
C1 C2 H2 119.6 . . ?
C3 C2 H2 119.6 . . ?
N2 C3 C2 122.4(13) . . ?
N2 C3 C4 121.9(12) . . ?
C2 C3 C4 115.7(12) . . ?
C5 C4 C3 121.8(12) . . ?
C5 C4 H4 119.1 . . ?
C3 C4 H4 119.1 . . ?
C4 C5 N1 122.4(13) . . ?
C4 C5 C6 128.1(11) . . ?
N1 C5 C6 109.5(11) . . ?
C7 C6 C11 115.7(13) . . ?
C7 C6 C5 126.1(12) . . ?
C11 C6 C5 118.1(11) . . ?
C8 C7 F1 116.6(12) . . ?
C8 C7 C6 124.3(14) . . ?
F1 C7 C6 119.1(13) . . ?
C7 C8 C9 116.6(13) . . ?
C7 C8 H8 121.7 . . ?
C9 C8 H8 121.7 . . ?
F2 C9 C10 118.9(13) . . ?
F2 C9 C8 117.6(13) . . ?
C10 C9 C8 123.1(15) . . ?
C11 C10 C9 120.4(14) . . ?
C11 C10 H10 119.8 . . ?
C9 C10 H10 119.8 . . ?
C10 C11 C6 119.7(12) . . ?
C10 C11 Ir1 128.8(10) . . ?
C6 C11 Ir1 111.4(10) . . ?
C13 C12 C17 120.1(12) . . ?
C13 C12 Ir1 127.7(10) . . ?
C17 C12 Ir1 112.2(10) . . ?
C14 C13 C12 117.0(13) . . ?
C14 C13 H13 121.5 . . ?
C12 C13 H13 121.5 . . ?
C13 C14 C15 126.2(14) . . ?
C13 C14 F3 116.7(12) . . ?
C15 C14 F3 117.0(12) . . ?
C14 C15 C16 115.7(13) . . ?
C14 C15 H15 122.2 . . ?
C16 C15 H15 122.2 . . ?
C15 C16 F4 116.1(12) . . ?
C15 C16 C17 123.1(13) . . ?
F4 C16 C17 120.8(12) . . ?
C16 C17 C12 117.7(12) . . ?
C16 C17 C18 124.1(13) . . ?
C12 C17 C18 118.1(12) . . ?
C19 C18 N3 121.5(12) . . ?
C19 C18 C17 127.7(12) . . ?
N3 C18 C17 110.7(12) . . ?
C18 C19 C20 121.2(13) . . ?
C18 C19 H19 119.4 . . ?
C20 C19 H19 119.4 . . ?
N4 C20 C19 123.5(13) . . ?
N4 C20 C21 119.4(13) . . ?
C19 C20 C21 117.1(13) . . ?
C22 C21 C20 117.8(13) . . ?
C22 C21 H21 121.1 . . ?
C20 C21 H21 121.1 . . ?
C21 C22 N3 125.1(12) . . ?
C21 C22 H22 117.5 . . ?
N3 C22 H22 117.5 . . ?
N2 C23 H23A 109.5 . . ?
N2 C23 H23B 109.5 . . ?
H23A C23 H23B 109.5 . . ?
N2 C23 H23C 109.5 . . ?
H23A C23 H23C 109.5 . . ?
H23B C23 H23C 109.5 . . ?
N2 C24 H24A 109.5 . . ?
N2 C24 H24B 109.5 . . ?
H24A C24 H24B 109.5 . . ?
N2 C24 H24C 109.5 . . ?
H24A C24 H24C 109.5 . . ?
H24B C24 H24C 109.5 . . ?
N4 C25 H25A 109.5 . . ?
N4 C25 H25B 109.5 . . ?
H25A C25 H25B 109.5 . . ?
N4 C25 H25C 109.5 . . ?
H25A C25 H25C 109.5 . . ?
H25B C25 H25C 109.5 . . ?
N4 C26 H26A 109.5 . . ?
N4 C26 H26B 109.5 . . ?
H26A C26 H26B 109.5 . . ?
N4 C26 H26C 109.5 . . ?
H26A C26 H26C 109.5 . . ?
H26B C26 H26C 109.5 . . ?
N5 C27 C28 125.5(11) . . ?
N5 C27 H27 117.3 . . ?
C28 C27 H27 117.3 . . ?
C27 C28 C29 118.0(12) . . ?
C27 C28 H28 121.0 . . ?
C29 C28 H28 121.0 . . ?
N6 C29 C28 120.1(11) . . ?
N6 C29 C30 123.3(11) . . ?
C28 C29 C30 116.6(12) . . ?
C31 C30 C29 121.1(11) . . ?
C31 C30 H30 119.5 . . ?
C29 C30 H30 119.5 . . ?
N5 C31 C30 120.7(11) . . ?
N5 C31 C32 117.8(11) . . ?
C30 C31 C32 121.4(11) . . ?
O2 C32 O1 124.5(12) . . ?
O2 C32 C31 119.5(12) . . ?
O1 C32 C31 115.9(10) . . ?
N6 C33 H33A 109.5 . . ?
N6 C33 H33B 109.5 . . ?
H33A C33 H33B 109.5 . . ?
N6 C33 H33C 109.5 . . ?
H33A C33 H33C 109.5 . . ?
H33B C33 H33C 109.5 . . ?
N6 C34 H34A 109.5 . . ?
N6 C34 H34B 109.5 . . ?
H34A C34 H34B 109.5 . . ?
N6 C34 H34C 109.5 . . ?
H34A C34 H34C 109.5 . . ?
H34B C34 H34C 109.5 . . ?
C35 O3 H3 109.5 . . ?
O3 C35 H35A 109.5 . . ?
O3 C35 H35B 109.5 . . ?
H35A C35 H35B 109.5 . . ?
O3 C35 H35C 109.5 . . ?
H35A C35 H35C 109.5 . . ?
H35B C35 H35C 109.5 . . ?

loop_
_geom_bond_atom_site_label_1
_geom_bond_atom_site_label_2
_geom_bond_distance
_geom_bond_site_symmetry_2
_geom_bond_publ_flag
Ir1 N3 2.027(11) . ?
Ir1 N1 2.032(11) . ?
Ir1 C11 2.041(13) . ?
Ir1 C12 2.048(13) . ?
Ir1 N5 2.174(10) . ?
Ir1 O1 2.184(7) . ?
F1 C7 1.376(14) . ?
F2 C9 1.387(16) . ?
F3 C14 1.386(14) . ?
F4 C16 1.395(14) . ?
O1 C32 1.306(14) . ?
O2 C32 1.252(13) . ?
N1 C1 1.392(16) . ?
N1 C5 1.395(14) . ?
N2 C3 1.369(16) . ?
N2 C24 1.462(17) . ?
N2 C23 1.466(14) . ?
N3 C22 1.394(16) . ?
N3 C18 1.423(14) . ?
N4 C20 1.381(16) . ?
N4 C26 1.453(16) . ?
N4 C25 1.461(16) . ?
N5 C27 1.344(14) . ?
N5 C31 1.354(14) . ?
N6 C29 1.393(15) . ?
N6 C33 1.469(14) . ?
N6 C34 1.513(15) . ?
C1 C2 1.395(16) . ?
C1 H1 0.9500 . ?
C2 C3 1.411(16) . ?
C2 H2 0.9500 . ?
C3 C4 1.424(17) . ?
C4 C5 1.385(16) . ?
C4 H4 0.9500 . ?
C5 C6 1.482(18) . ?
C6 C7 1.436(17) . ?
C6 C11 1.480(16) . ?
C7 C8 1.373(18) . ?
C8 C9 1.411(18) . ?
C8 H8 0.9500 . ?
C9 C10 1.389(18) . ?
C10 C11 1.376(18) . ?
C10 H10 0.9500 . ?
C12 C13 1.414(17) . ?
C12 C17 1.432(18) . ?
C13 C14 1.370(16) . ?
C13 H13 0.9500 . ?
C14 C15 1.382(17) . ?
C15 C16 1.389(17) . ?
C15 H15 0.9500 . ?
C16 C17 1.403(17) . ?
C17 C18 1.478(17) . ?
C18 C19 1.390(17) . ?
C19 C20 1.429(18) . ?
C19 H19 0.9500 . ?
C20 C21 1.483(18) . ?
C21 C22 1.377(17) . ?
C21 H21 0.9500 . ?
C22 H22 0.9500 . ?
C23 H23A 0.9800 . ?
C23 H23B 0.9800 . ?
C23 H23C 0.9800 . ?
C24 H24A 0.9800 . ?
C24 H24B 0.9800 . ?
C24 H24C 0.9800 . ?
C25 H25A 0.9800 . ?
C25 H25B 0.9800 . ?
C25 H25C 0.9800 . ?
C26 H26A 0.9800 . ?
C26 H26B 0.9800 . ?
C26 H26C 0.9800 . ?
C27 C28 1.392(16) . ?
C27 H27 0.9500 . ?
C28 C29 1.404(15) . ?
C28 H28 0.9500 . ?
C29 C30 1.439(16) . ?
C30 C31 1.398(16) . ?
C30 H30 0.9500 . ?
C31 C32 1.505(16) . ?
C33 H33A 0.9800 . ?
C33 H33B 0.9800 . ?
C33 H33C 0.9800 . ?
C34 H34A 0.9800 . ?
C34 H34B 0.9800 . ?
C34 H34C 0.9800 . ?
O3 C35 1.40(2) . ?
O3 H3 0.8400 . ?
C35 H35A 0.9800 . ?
C35 H35B 0.9800 . ?
C35 H35C 0.9800 . ?

loop_
_geom_hbond_atom_site_label_D
_geom_hbond_atom_site_label_H
_geom_hbond_atom_site_label_A
_geom_hbond_distance_DH
_geom_hbond_distance_HA
_geom_hbond_distance_DA
_geom_hbond_angle_DHA
_geom_hbond_site_symmetry_A
O3 H3 O2 0.84 2.00 2.756(16) 149 .

loop_
_geom_torsion_atom_site_label_1
_geom_torsion_atom_site_label_2
_geom_torsion_atom_site_label_3
_geom_torsion_atom_site_label_4
_geom_torsion
_geom_torsion_site_symmetry_1
_geom_torsion_site_symmetry_2
_geom_torsion_site_symmetry_3
_geom_torsion_site_symmetry_4
_geom_torsion_publ_flag
N3 Ir1 O1 C32 83.3(10) . . . . ?
N1 Ir1 O1 C32 -99.1(10) . . . . ?
C11 Ir1 O1 C32 -179.9(10) . . . . ?
N5 Ir1 O1 C32 -3.2(9) . . . . ?
C11 Ir1 N1 C1 177.0(10) . . . . ?
C12 Ir1 N1 C1 -98.7(10) . . . . ?
N5 Ir1 N1 C1 1.3(9) . . . . ?
O1 Ir1 N1 C1 78.1(9) . . . . ?
C11 Ir1 N1 C5 0.0(8) . . . . ?
C12 Ir1 N1 C5 84.4(9) . . . . ?
N5 Ir1 N1 C5 -175.6(8) . . . . ?
O1 Ir1 N1 C5 -98.9(8) . . . . ?
C11 Ir1 N3 C22 -96.0(11) . . . . ?
C12 Ir1 N3 C22 179.5(11) . . . . ?
N5 Ir1 N3 C22 79.7(11) . . . . ?
O1 Ir1 N3 C22 3.1(11) . . . . ?
C11 Ir1 N3 C18 86.3(10) . . . . ?
C12 Ir1 N3 C18 1.9(10) . . . . ?
N5 Ir1 N3 C18 -97.9(9) . . . . ?
O1 Ir1 N3 C18 -174.6(9) . . . . ?
N3 Ir1 N5 C27 84.9(11) . . . . ?
N1 Ir1 N5 C27 -93.3(11) . . . . ?
C12 Ir1 N5 C27 4.0(12) . . . . ?
O1 Ir1 N5 C27 178.3(12) . . . . ?
N3 Ir1 N5 C31 -88.9(9) . . . . ?
N1 Ir1 N5 C31 92.9(9) . . . . ?
C12 Ir1 N5 C31 -169.8(9) . . . . ?
O1 Ir1 N5 C31 4.4(9) . . . . ?
C5 N1 C1 C2 -2.5(17) . . . . ?
Ir1 N1 C1 C2 -179.6(8) . . . . ?
N1 C1 C2 C3 0.0(18) . . . . ?
C24 N2 C3 C2 10.2(19) . . . . ?
C23 N2 C3 C2 178.6(11) . . . . ?
C24 N2 C3 C4 -168.8(11) . . . . ?
C23 N2 C3 C4 -0.4(18) . . . . ?
C1 C2 C3 N2 -179.1(11) . . . . ?
C1 C2 C3 C4 0.0(17) . . . . ?
N2 C3 C4 C5 -178.4(11) . . . . ?
C2 C3 C4 C5 2.5(17) . . . . ?
C3 C4 C5 N1 -5.3(18) . . . . ?
C3 C4 C5 C6 178.2(11) . . . . ?
C1 N1 C5 C4 5.1(16) . . . . ?
Ir1 N1 C5 C4 -177.7(8) . . . . ?
C1 N1 C5 C6 -177.8(9) . . . . ?
Ir1 N1 C5 C6 -0.6(13) . . . . ?
C4 C5 C6 C7 0(2) . . . . ?
N1 C5 C6 C7 -176.4(11) . . . . ?
C4 C5 C6 C11 178.0(11) . . . . ?
N1 C5 C6 C11 1.1(15) . . . . ?
C11 C6 C7 C8 2.7(19) . . . . ?
C5 C6 C7 C8 -179.8(12) . . . . ?
C11 C6 C7 F1 -179.6(9) . . . . ?
C5 C6 C7 F1 -2.1(19) . . . . ?
F1 C7 C8 C9 -177.3(10) . . . . ?
C6 C7 C8 C9 0(2) . . . . ?
C7 C8 C9 F2 -177.8(11) . . . . ?
C7 C8 C9 C10 -5(2) . . . . ?
F2 C9 C10 C11 179.0(11) . . . . ?
C8 C9 C10 C11 6(2) . . . . ?
C9 C10 C11 C6 -2.8(19) . . . . ?
C9 C10 C11 Ir1 179.5(9) . . . . ?
C7 C6 C11 C10 -1.5(17) . . . . ?
C5 C6 C11 C10 -179.3(11) . . . . ?
C7 C6 C11 Ir1 176.6(8) . . . . ?
C5 C6 C11 Ir1 -1.2(13) . . . . ?
N3 Ir1 C11 C10 0.5(12) . . . . ?
N1 Ir1 C11 C10 178.5(12) . . . . ?
C12 Ir1 C11 C10 81.4(12) . . . . ?
O1 Ir1 C11 C10 -93.2(12) . . . . ?
N3 Ir1 C11 C6 -177.3(8) . . . . ?
N1 Ir1 C11 C6 0.6(8) . . . . ?
C12 Ir1 C11 C6 -96.5(9) . . . . ?
O1 Ir1 C11 C6 89.0(8) . . . . ?
N3 Ir1 C12 C13 -179.7(12) . . . . ?
N1 Ir1 C12 C13 2.9(12) . . . . ?
C11 Ir1 C12 C13 83.3(12) . . . . ?
N5 Ir1 C12 C13 -93.9(11) . . . . ?
N3 Ir1 C12 C17 0.9(9) . . . . ?
N1 Ir1 C12 C17 -176.5(9) . . . . ?
C11 Ir1 C12 C17 -96.1(10) . . . . ?
N5 Ir1 C12 C17 86.7(10) . . . . ?
C17 C12 C13 C14 4.1(18) . . . . ?
Ir1 C12 C13 C14 -175.2(10) . . . . ?
C12 C13 C14 C15 1(2) . . . . ?
C12 C13 C14 F3 176.3(10) . . . . ?
C13 C14 C15 C16 -3(2) . . . . ?
F3 C14 C15 C16 -178.1(10) . . . . ?
C14 C15 C16 F4 -178.9(11) . . . . ?
C14 C15 C16 C17 -0.5(19) . . . . ?
C15 C16 C17 C12 5(2) . . . . ?
F4 C16 C17 C12 -176.5(11) . . . . ?
C15 C16 C17 C18 -179.0(12) . . . . ?
F4 C16 C17 C18 -1(2) . . . . ?
C13 C12 C17 C16 -7.0(19) . . . . ?
Ir1 C12 C17 C16 172.5(10) . . . . ?
C13 C12 C17 C18 177.0(11) . . . . ?
Ir1 C12 C17 C18 -3.6(15) . . . . ?
C22 N3 C18 C19 -5.7(19) . . . . ?
Ir1 N3 C18 C19 172.2(10) . . . . ?
C22 N3 C18 C17 178.1(11) . . . . ?
Ir1 N3 C18 C17 -4.1(14) . . . . ?
C16 C17 C18 C19 13(2) . . . . ?
C12 C17 C18 C19 -171.0(13) . . . . ?
C16 C17 C18 N3 -170.8(12) . . . . ?
C12 C17 C18 N3 5.0(17) . . . . ?
N3 C18 C19 C20 0(2) . . . . ?
C17 C18 C19 C20 175.9(13) . . . . ?
C26 N4 C20 C19 -176.3(15) . . . . ?
C25 N4 C20 C19 -6(2) . . . . ?
C26 N4 C20 C21 3(2) . . . . ?
C25 N4 C20 C21 173.5(14) . . . . ?
C18 C19 C20 N4 -174.5(14) . . . . ?
C18 C19 C20 C21 6(2) . . . . ?
N4 C20 C21 C22 173.3(14) . . . . ?
C19 C20 C21 C22 -7(2) . . . . ?
C20 C21 C22 N3 2(2) . . . . ?
C18 N3 C22 C21 4(2) . . . . ?
Ir1 N3 C22 C21 -173.2(11) . . . . ?
C31 N5 C27 C28 -1(2) . . . . ?
Ir1 N5 C27 C28 -175.0(10) . . . . ?
N5 C27 C28 C29 1(2) . . . . ?
C33 N6 C29 C28 -8(2) . . . . ?
C34 N6 C29 C28 -175.1(12) . . . . ?
C33 N6 C29 C30 173.8(12) . . . . ?
C34 N6 C29 C30 7(2) . . . . ?
C27 C28 C29 N6 -179.8(12) . . . . ?
C27 C28 C29 C30 -1.6(19) . . . . ?
N6 C29 C30 C31 -178.7(13) . . . . ?
C28 C29 C30 C31 3(2) . . . . ?
C27 N5 C31 C30 2.9(19) . . . . ?
Ir1 N5 C31 C30 177.4(10) . . . . ?
C27 N5 C31 C32 -179.7(12) . . . . ?
Ir1 N5 C31 C32 -5.2(15) . . . . ?
C29 C30 C31 N5 -4(2) . . . . ?
C29 C30 C31 C32 178.8(12) . . . . ?
Ir1 O1 C32 O2 -175.7(11) . . . . ?
Ir1 O1 C32 C31 1.5(15) . . . . ?
N5 C31 C32 O2 179.9(13) . . . . ?
C30 C31 C32 O2 -3(2) . . . . ?
N5 C31 C32 O1 2.6(19) . . . . ?
C30 C31 C32 O1 179.9(12) . . . . ?
